data_7700178
loop_
_publ_author_name
'Wagner, Hanna E.'
'Hohnstein, Silvia'
'Schu\&smann, Max G'
'Steppe, Lukas A.'
'Breher, Frank'

_publ_section_title
;
 Phosphine-functionalised tris(pyrazolyl)methane ligands and their mono-
 and heterobimetallic complexes.
;
_journal_issue 41
_journal_name_full 'Dalton transactions (Cambridge, England : 2003)'
_journal_page_first 15397
_journal_page_last 15407
_journal_paper_doi 10.1039/c9dt02057h
_journal_volume 48
_journal_year 2019
_chemical_formula_moiety 'C21 H28 N6 P Ru, 2(F3 P0.5)'
_chemical_formula_sum 'C21 H28 F6 N6 P2 Ru'
_chemical_formula_weight 641.50
_space_group_crystal_system orthorhombic
_space_group_IT_number 60
_space_group_name_Hall '-P 2n 2ab'
_space_group_name_H-M_alt 'P b c n'
_symmetry_space_group_name_Hall '-P 2n 2ab'
_symmetry_space_group_name_H-M 'P b c n'
_atom_sites_solution_hydrogens geom
_atom_sites_solution_primary dual
_audit_creation_date 2019-05-14
_audit_creation_method
;
Olex2 1.2
(compiled 2018.05.29 svn.r3508 for OlexSys, GUI svn.r5506)
;
_audit_update_record
;
2019-05-14 deposited with the CCDC.    2019-06-05 downloaded from the CCDC.
;
_cell_angle_alpha 90
_cell_angle_beta 90
_cell_angle_gamma 90
_cell_formula_units_Z 8
_cell_length_a 17.629(4)
_cell_length_b 18.438(4)
_cell_length_c 15.309(3)
_cell_measurement_reflns_used 90668
_cell_measurement_temperature 200
_cell_measurement_theta_max 29.69
_cell_measurement_theta_min 1.6
_cell_volume 4976.1(18)
_computing_molecular_graphics 'Olex2 (Dolomanov et al., 2009)'
_computing_publication_material 'Olex2 (Dolomanov et al., 2009)'
_computing_structure_refinement 'ShelXL (Sheldrick, 2015)'
_computing_structure_solution 'ShelXT (Sheldrick, 2015)'
_diffrn_ambient_temperature 200
_diffrn_measured_fraction_theta_full 0.999
_diffrn_measured_fraction_theta_max 0.991
_diffrn_measurement_device_type 'Stoe IPDS II'
_diffrn_measurement_method '\w scans'
_diffrn_radiation_monochromator graphite
_diffrn_radiation_type MoK\a
_diffrn_radiation_wavelength 0.71073
_diffrn_reflns_av_R_equivalents 0.0415
_diffrn_reflns_av_unetI/netI 0.0134
_diffrn_reflns_Laue_measured_fraction_full 0.999
_diffrn_reflns_Laue_measured_fraction_max 0.991
_diffrn_reflns_limit_h_max 23
_diffrn_reflns_limit_h_min -24
_diffrn_reflns_limit_k_max 25
_diffrn_reflns_limit_k_min -25
_diffrn_reflns_limit_l_max 20
_diffrn_reflns_limit_l_min -21
_diffrn_reflns_number 91924
_diffrn_reflns_point_group_measured_fraction_full 0.999
_diffrn_reflns_point_group_measured_fraction_max 0.991
_diffrn_reflns_theta_full 25.242
_diffrn_reflns_theta_max 29.265
_diffrn_reflns_theta_min 1.598
_exptl_absorpt_coefficient_mu 0.827
_exptl_absorpt_correction_type none
_exptl_crystal_colour 'clear orange'
_exptl_crystal_colour_lustre clear
_exptl_crystal_colour_primary orange
_exptl_crystal_density_diffrn 1.713
_exptl_crystal_description prism
_exptl_crystal_F_000 2592
_exptl_crystal_size_max 0.4
_exptl_crystal_size_mid 0.4
_exptl_crystal_size_min 0.4
_refine_diff_density_max 0.947
_refine_diff_density_min -0.484
_refine_diff_density_rms 0.069
_refine_ls_extinction_coef 0.00047(8)
_refine_ls_extinction_expression Fc^*^=kFc[1+0.001xFc^2^\l^3^/sin(2\q)]^-1/4^
_refine_ls_extinction_method 'SHELXL-2017/1 (Sheldrick 2017)'
_refine_ls_goodness_of_fit_ref 1.031
_refine_ls_hydrogen_treatment constr
_refine_ls_matrix_type full
_refine_ls_number_parameters 332
_refine_ls_number_reflns 6718
_refine_ls_number_restraints 70
_refine_ls_restrained_S_all 1.051
_refine_ls_R_factor_all 0.0338
_refine_ls_R_factor_gt 0.0302
_refine_ls_shift/su_max 0.003
_refine_ls_shift/su_mean 0.000
_refine_ls_structure_factor_coef Fsqd
_refine_ls_weighting_details 'w=1/[\s^2^(Fo^2^)+(0.0376P)^2^+5.8980P] where P=(Fo^2^+2Fc^2^)/3'
_refine_ls_weighting_scheme calc
_refine_ls_wR_factor_gt 0.0802
_refine_ls_wR_factor_ref 0.0821
_reflns_Friedel_coverage 0.000
_reflns_number_gt 6022
_reflns_number_total 6718
_reflns_threshold_expression 'I > 2\s(I)'
_cod_data_source_file c9dt02057h2.cif
_cod_data_source_block hw_a_CCDC2
_cod_depositor_comments 'Adding full bibliography for 7700175--7700185.cif.'
_cod_original_cell_volume 4976.1(17)
_cod_database_code 7700178
_shelx_shelxl_version_number 2017/1
_shelx_space_group_comment
;
The symmetry employed for this shelxl refinement is uniquely defined
by the following loop, which should always be used as a source of
symmetry information in preference to the above space-group names.
They are only intended as comments.
;
_shelx_estimated_absorpt_t_max 0.733
_shelx_estimated_absorpt_t_min 0.733
_olex2_refinement_description
;
1. Fixed Uiso
 At 1.2 times of:
  All C(H) groups
 At 1.5 times of:
  All C(H,H,H) groups
2. Rigid bond restraints
 C30, C31
 with sigma for 1-2 distances of 0.01 and sigma for 1-3 distances of 0.01
 C30, C31, C32
 with sigma for 1-2 distances of 0.01 and sigma for 1-3 distances of 0.01
 N30, N31, C32, C31, C30
 with sigma for 1-2 distances of 0.01 and sigma for 1-3 distances of 0.01
3. Uiso/Uaniso restraints and constraints
C30 \\sim C31 \\sim C32: within 2.5A with sigma of 0.01 and sigma for terminal
atoms of 0.02
N31 \\sim N30 \\sim C30 \\sim C31 \\sim C32: within 2.5A with sigma of 0.01 and
sigma for terminal atoms of 0.01
4.a Ternary CH refined with riding coordinates:
 C200(H200), C100(H100)
4.b Aromatic/amide H refined with riding coordinates:
 C20(H20), C30(H30), C21(H21), C10(H10), C2(H2), C12(H12), C22(H22), C3(H3),
 C11(H11), C4(H4), C6(H6), C5(H5), C32(H32), C31(H31)
4.c Idealised Me refined as rotating group:
 C102(H10A,H10B,H10C), C202(H20A,H20B,H20C), C201(H20D,H20E,H20F), C101(H10D,
 H10E,H10F)
;
_olex2_diffrn_ambient_temperature_device 'Oxford Cryosystems'
_olex2_exptl_crystal_mounting_method 'The crystal was mounted on a glass fibre in perfluoroether oil'
_olex2_submission_special_instructions 'No special instructions were received'

loop_
_space_group_symop_operation_xyz
'x, y, z'
'-x+1/2, -y+1/2, z+1/2'
'-x, y, -z+1/2'
'x+1/2, -y+1/2, -z'
'-x, -y, -z'
'x-1/2, y-1/2, -z-1/2'
'x, -y, z-1/2'
'-x-1/2, y-1/2, z'

loop_
_atom_site_label
_atom_site_type_symbol
_atom_site_fract_x
_atom_site_fract_y
_atom_site_fract_z
_atom_site_U_iso_or_equiv
_atom_site_adp_type
_atom_site_occupancy
_atom_site_site_symmetry_order
_atom_site_calc_flag
_atom_site_refinement_flags_posn
_atom_site_refinement_flags_adp
_atom_site_refinement_flags_occupancy
Ru1 Ru 0.67978(2) 0.59018(2) 0.39215(2) 0.02518(6) Uani 1 1 d . . .
P1 P 0.74999(3) 0.68357(3) 0.33522(4) 0.02826(11) Uani 1 1 d . . .
P2 P 0.500000 0.64251(4) 0.750000 0.03488(16) Uani 1 2 d S T P
P3 P 1.000000 0.500000 0.500000 0.03758(17) Uani 1 2 d S T P
F2 F 0.41154(10) 0.64108(11) 0.77162(12) 0.0659(5) Uani 1 1 d . . .
N21 N 0.62203(9) 0.60979(9) 0.27535(10) 0.0259(3) Uani 1 1 d . . .
F3 F 0.48847(12) 0.58099(10) 0.67826(12) 0.0653(5) Uani 1 1 d . . .
N20 N 0.61866(9) 0.67958(9) 0.24630(11) 0.0265(3) Uani 1 1 d . . .
N11 N 0.61742(10) 0.68000(9) 0.43474(11) 0.0287(3) Uani 1 1 d . . .
N10 N 0.61547(9) 0.73978(9) 0.38219(11) 0.0277(3) Uani 1 1 d . . .
F1 F 0.48751(13) 0.70203(10) 0.67798(14) 0.0820(7) Uani 1 1 d . . .
N30 N 0.66083(10) 0.80125(9) 0.25642(13) 0.0331(4) Uani 1 1 d . U .
F6 F 1.06495(13) 0.53721(12) 0.44521(17) 0.0895(7) Uani 1 1 d . . .
F4 F 0.95652(14) 0.57408(11) 0.50532(19) 0.0919(8) Uani 1 1 d . . .
F5 F 0.95798(15) 0.47772(14) 0.41310(15) 0.0942(8) Uani 1 1 d . . .
C20 C 0.58031(12) 0.68379(13) 0.16947(13) 0.0343(4) Uani 1 1 d . . .
H20 H 0.570224 0.726458 0.136676 0.041 Uiso 1 1 calc R . .
C1 C 0.65795(11) 0.73319(10) 0.30027(13) 0.0263(3) Uani 1 1 d . . .
C30 C 0.72588(14) 0.83652(12) 0.23727(14) 0.0379(5) Uani 1 1 d . U .
H30 H 0.776363 0.820651 0.247545 0.045 Uiso 1 1 calc R . .
C21 C 0.55907(13) 0.61456(14) 0.14859(14) 0.0389(5) Uani 1 1 d . . .
H21 H 0.531522 0.599597 0.098388 0.047 Uiso 1 1 calc R . .
C10 C 0.57874(12) 0.79564(12) 0.42161(16) 0.0361(4) Uani 1 1 d . . .
H10 H 0.570596 0.842761 0.398337 0.043 Uiso 1 1 calc R . .
C2 C 0.75417(15) 0.53333(13) 0.48364(16) 0.0423(5) Uani 1 1 d . . .
H2 H 0.795792 0.555432 0.512718 0.051 Uiso 1 1 calc R . .
C12 C 0.58038(14) 0.69898(13) 0.50681(14) 0.0382(5) Uani 1 1 d . . .
H12 H 0.571836 0.667914 0.555330 0.046 Uiso 1 1 calc R . .
C22 C 0.58594(12) 0.57033(12) 0.21573(14) 0.0334(4) Uani 1 1 d . . .
H22 H 0.579382 0.519238 0.218454 0.040 Uiso 1 1 calc R . .
C3 C 0.75608(15) 0.49760(13) 0.40081(17) 0.0433(5) Uani 1 1 d . . .
H3 H 0.799526 0.491805 0.364766 0.052 Uiso 1 1 calc R . .
N31 N 0.59729(15) 0.83907(14) 0.23239(16) 0.0554(6) Uani 1 1 d . U .
C11 C 0.55579(14) 0.77061(14) 0.50149(16) 0.0416(5) Uani 1 1 d . . .
H11 H 0.528531 0.796863 0.544686 0.050 Uiso 1 1 calc R . .
C4 C 0.68302(16) 0.47266(13) 0.38199(19) 0.0459(6) Uani 1 1 d . . .
H4 H 0.668432 0.447267 0.330673 0.055 Uiso 1 1 calc R . .
C200 C 0.80885(13) 0.67111(13) 0.23515(19) 0.0451(6) Uani 1 1 d . . .
H200 H 0.816253 0.719434 0.206731 0.054 Uiso 1 1 calc R . .
C6 C 0.67885(16) 0.52952(15) 0.51394(17) 0.0467(6) Uani 1 1 d . . .
H6 H 0.660760 0.549291 0.567331 0.056 Uiso 1 1 calc R . .
C5 C 0.63435(15) 0.49142(13) 0.45189(19) 0.0466(6) Uani 1 1 d . . .
H5 H 0.581820 0.480553 0.456406 0.056 Uiso 1 1 calc R . .
C100 C 0.80503(14) 0.74880(14) 0.40156(18) 0.0428(5) Uani 1 1 d . . .
H100 H 0.839773 0.775460 0.361125 0.051 Uiso 1 1 calc R . .
C32 C 0.6252(2) 0.90099(15) 0.19722(19) 0.0615(8) Uani 1 1 d . U .
H32 H 0.595738 0.939581 0.174030 0.074 Uiso 1 1 calc R . .
C102 C 0.76063(16) 0.80391(15) 0.45100(18) 0.0497(6) Uani 1 1 d . . .
H10A H 0.730997 0.833359 0.410076 0.075 Uiso 1 1 calc GR . .
H10B H 0.795396 0.835248 0.483717 0.075 Uiso 1 1 calc GR . .
H10C H 0.726281 0.779373 0.491749 0.075 Uiso 1 1 calc GR . .
C202 C 0.77375(16) 0.61954(19) 0.16898(18) 0.0565(7) Uani 1 1 d . . .
H20A H 0.764618 0.572411 0.196657 0.085 Uiso 1 1 calc GR . .
H20B H 0.808455 0.613348 0.119531 0.085 Uiso 1 1 calc GR . .
H20C H 0.725574 0.639615 0.148130 0.085 Uiso 1 1 calc GR . .
C31 C 0.7034(2) 0.89895(16) 0.20051(19) 0.0611(8) Uani 1 1 d . U .
H31 H 0.736182 0.936057 0.179909 0.073 Uiso 1 1 calc R . .
C201 C 0.88666(15) 0.64132(19) 0.2624(3) 0.0660(9) Uani 1 1 d . . .
H20D H 0.915375 0.679334 0.292518 0.099 Uiso 1 1 calc GR . .
H20E H 0.914600 0.625702 0.210331 0.099 Uiso 1 1 calc GR . .
H20F H 0.879679 0.599894 0.301679 0.099 Uiso 1 1 calc GR . .
C101 C 0.85418(18) 0.70474(18) 0.4638(2) 0.0644(8) Uani 1 1 d . . .
H10D H 0.823940 0.690096 0.514529 0.097 Uiso 1 1 calc GR . .
H10E H 0.897175 0.734319 0.483241 0.097 Uiso 1 1 calc GR . .
H10F H 0.873069 0.661460 0.433673 0.097 Uiso 1 1 calc GR . .

loop_
_atom_site_aniso_label
_atom_site_aniso_U_11
_atom_site_aniso_U_22
_atom_site_aniso_U_33
_atom_site_aniso_U_23
_atom_site_aniso_U_13
_atom_site_aniso_U_12
Ru1 0.02500(9) 0.02507(9) 0.02549(9) 0.00169(5) -0.00172(5) -0.00100(5)
P1 0.0205(2) 0.0271(2) 0.0372(3) 0.00139(19) -0.00128(19) -0.00177(17)
P2 0.0368(4) 0.0304(4) 0.0374(4) 0.000 0.0049(3) 0.000
P3 0.0354(4) 0.0303(4) 0.0470(5) 0.0003(3) 0.0027(3) 0.0010(3)
F2 0.0409(8) 0.0916(13) 0.0653(11) 0.0056(10) 0.0111(8) 0.0033(9)
N21 0.0240(7) 0.0273(7) 0.0265(7) 0.0000(6) -0.0001(6) -0.0013(6)
F3 0.0720(12) 0.0639(11) 0.0600(10) -0.0248(8) -0.0125(9) 0.0044(9)
N20 0.0247(7) 0.0287(7) 0.0260(7) 0.0016(6) -0.0009(6) 0.0004(6)
N11 0.0317(8) 0.0294(8) 0.0251(7) 0.0000(6) 0.0021(6) -0.0003(6)
N10 0.0269(7) 0.0270(8) 0.0294(8) -0.0002(6) 0.0020(6) 0.0006(6)
F1 0.1042(16) 0.0659(11) 0.0759(13) 0.0352(10) 0.0439(12) 0.0426(11)
N30 0.0320(8) 0.0286(8) 0.0387(9) 0.0076(7) 0.0004(7) 0.0012(7)
F6 0.0855(15) 0.0792(14) 0.1037(17) 0.0019(13) 0.0409(13) -0.0277(12)
F4 0.0962(17) 0.0490(10) 0.131(2) 0.0034(12) 0.0162(15) 0.0258(11)
F5 0.1063(18) 0.1059(18) 0.0705(13) -0.0100(13) -0.0303(13) -0.0161(15)
C20 0.0304(10) 0.0463(12) 0.0262(9) 0.0022(8) -0.0025(8) 0.0058(9)
C1 0.0240(8) 0.0254(8) 0.0297(9) 0.0020(7) 0.0005(7) -0.0008(7)
C30 0.0402(11) 0.0413(11) 0.0322(10) -0.0006(8) 0.0059(9) -0.0146(9)
C21 0.0343(11) 0.0524(13) 0.0300(10) -0.0094(9) -0.0062(8) 0.0040(10)
C10 0.0324(10) 0.0311(10) 0.0447(11) -0.0063(9) 0.0040(9) 0.0044(8)
C2 0.0434(12) 0.0395(12) 0.0441(12) 0.0107(10) -0.0146(10) 0.0026(10)
C12 0.0408(12) 0.0444(12) 0.0293(10) -0.0026(9) 0.0065(9) 0.0002(9)
C22 0.0301(9) 0.0359(10) 0.0343(10) -0.0082(8) -0.0016(8) -0.0028(8)
C3 0.0448(12) 0.0349(11) 0.0501(13) 0.0067(10) -0.0029(10) 0.0127(10)
N31 0.0580(13) 0.0571(13) 0.0512(12) 0.0094(10) -0.0049(11) 0.0221(11)
C11 0.0395(12) 0.0448(12) 0.0404(12) -0.0116(10) 0.0087(9) 0.0046(10)
C4 0.0583(16) 0.0251(10) 0.0543(14) 0.0021(9) -0.0144(12) 0.0022(10)
C200 0.0345(11) 0.0365(11) 0.0644(16) 0.0090(11) 0.0234(11) 0.0039(9)
C6 0.0583(15) 0.0476(13) 0.0341(11) 0.0162(10) 0.0011(10) 0.0040(11)
C5 0.0446(13) 0.0356(11) 0.0596(15) 0.0201(11) -0.0058(12) -0.0086(10)
C100 0.0350(11) 0.0390(12) 0.0542(14) 0.0015(10) -0.0121(10) -0.0087(9)
C32 0.100(2) 0.0421(13) 0.0425(13) 0.0074(11) -0.0092(15) 0.0242(14)
C102 0.0523(15) 0.0483(14) 0.0485(14) -0.0065(11) -0.0050(12) -0.0124(11)
C202 0.0421(13) 0.088(2) 0.0392(13) -0.0039(14) 0.0093(11) 0.0152(14)
C31 0.096(2) 0.0472(14) 0.0399(13) 0.0065(11) 0.0076(14) -0.0270(15)
C201 0.0271(11) 0.074(2) 0.096(2) -0.0283(19) 0.0036(14) 0.0044(12)
C101 0.0532(16) 0.0675(19) 0.073(2) 0.0016(16) -0.0313(15) -0.0032(14)

loop_
_atom_type_symbol
_atom_type_description
_atom_type_scat_dispersion_real
_atom_type_scat_dispersion_imag
_atom_type_scat_source
C C 0.0033 0.0016 'International Tables Vol C Tables 4.2.6.8 and 6.1.1.4'
H H 0.0000 0.0000 'International Tables Vol C Tables 4.2.6.8 and 6.1.1.4'
F F 0.0171 0.0103 'International Tables Vol C Tables 4.2.6.8 and 6.1.1.4'
N N 0.0061 0.0033 'International Tables Vol C Tables 4.2.6.8 and 6.1.1.4'
P P 0.1023 0.0942 'International Tables Vol C Tables 4.2.6.8 and 6.1.1.4'
Ru Ru -1.2594 0.8363 'International Tables Vol C Tables 4.2.6.8 and 6.1.1.4'

loop_
_geom_angle_atom_site_label_1
_geom_angle_atom_site_label_2
_geom_angle_atom_site_label_3
_geom_angle
_geom_angle_site_symmetry_1
_geom_angle_site_symmetry_3
N21 Ru1 P1 78.92(5) . .
N21 Ru1 N11 82.74(6) . .
N21 Ru1 C2 157.46(8) . .
N21 Ru1 C3 119.27(8) . .
N21 Ru1 C4 97.13(8) . .
N21 Ru1 C6 145.01(9) . .
N21 Ru1 C5 108.86(8) . .
N11 Ru1 P1 78.91(5) . .
N11 Ru1 C2 119.67(8) . .
N11 Ru1 C3 157.86(8) . .
N11 Ru1 C4 145.63(9) . .
N11 Ru1 C6 97.81(9) . .
N11 Ru1 C5 109.63(9) . .
C2 Ru1 P1 106.24(7) . .
C2 Ru1 C5 63.45(10) . .
C3 Ru1 P1 106.16(8) . .
C3 Ru1 C2 38.24(10) . .
C3 Ru1 C5 63.16(10) . .
C4 Ru1 P1 135.03(8) . .
C4 Ru1 C2 63.39(10) . .
C4 Ru1 C3 37.48(10) . .
C4 Ru1 C6 63.17(11) . .
C4 Ru1 C5 37.83(11) . .
C6 Ru1 P1 135.75(8) . .
C6 Ru1 C2 37.68(10) . .
C6 Ru1 C3 63.20(10) . .
C6 Ru1 C5 37.93(10) . .
C5 Ru1 P1 168.78(7) . .
C1 P1 Ru1 90.43(6) . .
C200 P1 Ru1 121.35(8) . .
C200 P1 C1 107.29(11) . .
C100 P1 Ru1 124.27(9) . .
C100 P1 C1 106.49(10) . .
C100 P1 C200 103.85(12) . .
F2 P2 F2 178.10(16) . 3_656
F3 P2 F2 88.27(11) 3_656 .
F3 P2 F2 90.37(11) . .
F3 P2 F2 90.38(11) 3_656 3_656
F3 P2 F2 88.27(11) . 3_656
F3 P2 F3 89.11(15) 3_656 .
F1 P2 F2 91.16(11) 3_656 3_656
F1 P2 F2 90.17(11) 3_656 .
F1 P2 F2 90.17(11) . 3_656
F1 P2 F2 91.16(11) . .
F1 P2 F3 89.75(11) . .
F1 P2 F3 89.75(11) 3_656 3_656
F1 P2 F3 178.72(13) . 3_656
F1 P2 F3 178.72(13) 3_656 .
F1 P2 F1 91.39(18) 3_656 .
F6 P3 F6 180.0 5_766 .
F6 P3 F5 89.67(14) . 5_766
F6 P3 F5 90.33(14) 5_766 5_766
F6 P3 F5 89.67(14) 5_766 .
F6 P3 F5 90.33(14) . .
F4 P3 F6 89.80(13) . 5_766
F4 P3 F6 90.20(13) . .
F4 P3 F6 89.80(13) 5_766 .
F4 P3 F6 90.20(13) 5_766 5_766
F4 P3 F4 180.00(7) . 5_766
F4 P3 F5 87.65(15) 5_766 .
F4 P3 F5 87.65(15) . 5_766
F4 P3 F5 92.35(15) 5_766 5_766
F4 P3 F5 92.35(15) . .
F5 P3 F5 180.0 5_766 .
N20 N21 Ru1 117.64(12) . .
C22 N21 Ru1 136.57(15) . .
C22 N21 N20 105.77(16) . .
N21 N20 C1 115.67(15) . .
C20 N20 N21 110.99(17) . .
C20 N20 C1 133.30(17) . .
N10 N11 Ru1 117.95(12) . .
C12 N11 Ru1 136.50(15) . .
C12 N11 N10 105.33(17) . .
N11 N10 C1 115.12(15) . .
C10 N10 N11 111.25(17) . .
C10 N10 C1 133.37(18) . .
C30 N30 C1 123.84(19) . .
C30 N30 N31 113.01(19) . .
N31 N30 C1 123.10(19) . .
N20 C20 C21 106.56(19) . .
N20 C1 P1 103.50(12) . .
N20 C1 N10 107.29(15) . .
N10 C1 P1 103.33(12) . .
N30 C1 P1 121.09(14) . .
N30 C1 N20 110.25(16) . .
N30 C1 N10 110.39(16) . .
C31 C30 N30 104.6(2) . .
C20 C21 C22 106.28(19) . .
N10 C10 C11 106.4(2) . .
C3 C2 Ru1 70.53(13) . .
C6 C2 Ru1 70.69(13) . .
C6 C2 C3 106.9(2) . .
N11 C12 C11 110.7(2) . .
N21 C22 C21 110.4(2) . .
C2 C3 Ru1 71.23(13) . .
C4 C3 Ru1 71.10(14) . .
C4 C3 C2 108.2(2) . .
C32 N31 N30 103.8(3) . .
C10 C11 C12 106.3(2) . .
C3 C4 Ru1 71.42(14) . .
C3 C4 C5 108.8(2) . .
C5 C4 Ru1 71.71(14) . .
C202 C200 P1 113.44(17) . .
C202 C200 C201 108.7(2) . .
C201 C200 P1 108.6(2) . .
C2 C6 Ru1 71.63(13) . .
C2 C6 C5 109.0(2) . .
C5 C6 Ru1 71.61(14) . .
C4 C5 Ru1 70.46(14) . .
C4 C5 C6 107.0(2) . .
C6 C5 Ru1 70.46(13) . .
C102 C100 P1 116.56(18) . .
C102 C100 C101 110.2(2) . .
C101 C100 P1 107.17(19) . .
N31 C32 C31 109.0(2) . .
C30 C31 C32 109.5(2) . .

loop_
_geom_bond_atom_site_label_1
_geom_bond_atom_site_label_2
_geom_bond_distance
_geom_bond_site_symmetry_2
Ru1 P1 2.2927(6) .
Ru1 N21 2.0890(16) .
Ru1 N11 2.0920(17) .
Ru1 C2 2.187(2) .
Ru1 C3 2.177(2) .
Ru1 C4 2.173(2) .
Ru1 C6 2.174(2) .
Ru1 C5 2.189(2) .
P1 C1 1.938(2) .
P1 C200 1.865(2) .
P1 C100 1.849(2) .
P2 F2 1.5944(17) 3_656
P2 F2 1.5943(17) .
P2 F3 1.5919(17) 3_656
P2 F3 1.5920(17) .
P2 F1 1.5711(18) 3_656
P2 F1 1.5711(18) .
P3 F6 1.5765(19) .
P3 F6 1.5764(19) 5_766
P3 F4 1.5683(19) 5_766
P3 F4 1.5683(19) .
P3 F5 1.577(2) .
P3 F5 1.577(2) 5_766
N21 N20 1.363(2) .
N21 C22 1.329(3) .
N20 C20 1.359(3) .
N20 C1 1.463(2) .
N11 N10 1.365(2) .
N11 C12 1.329(3) .
N10 C1 1.466(2) .
N10 C10 1.358(3) .
N30 C1 1.424(2) .
N30 C30 1.351(3) .
N30 N31 1.370(3) .
C20 C21 1.368(3) .
C30 C31 1.341(4) .
C21 C22 1.395(3) .
C10 C11 1.368(3) .
C2 C3 1.429(4) .
C2 C6 1.408(4) .
C12 C11 1.392(3) .
C3 C4 1.398(4) .
N31 C32 1.355(4) .
C4 C5 1.414(4) .
C200 C202 1.521(4) .
C200 C201 1.535(4) .
C6 C5 1.418(4) .
C100 C102 1.489(4) .
C100 C101 1.523(4) .
C32 C31 1.379(5) .
